data_4080213
loop_
_publ_author_name
'Mills, David P.'
'Soutar, Lyndsay'
'Cooper, Oliver J.'
'Lewis, William'
'Blake, Alexander J.'
'Liddle, Stephen T.'

_publ_section_title
;
 Reactivity of the Yttrium Alkyl Carbene Complex [Y(BIPM)(CH2C6H5)(THF)]
 (BIPM = {C(PPh2NSiMe3)2})2--: From Insertions, Substitutions, and
 Additions to Nontypical Transformations
;
_journal_issue 5
_journal_name_full Organometallics
_journal_page_first 1251
_journal_paper_doi 10.1021/om3010178
_journal_volume 32
_journal_year 2013
_chemical_formula_moiety 'C64 H89 N6 P2 Si2 Y, C4 H10 O'
_chemical_formula_sum 'C68 H99 N6 O P2 Si2 Y'
_chemical_formula_weight 1223.56
_chemical_name_systematic
; 
 ? 
;
_space_group_IT_number 2
_symmetry_cell_setting triclinic
_symmetry_space_group_name_Hall '-P 1'
_symmetry_space_group_name_H-M 'P -1'
_atom_sites_solution_hydrogens 'geom, Me from difmap'
_atom_sites_solution_primary direct
_atom_sites_solution_secondary difmap
_audit_creation_method 'enCIFer editing of SHELXL97 CIF output'
_cell_angle_alpha 90.999(3)
_cell_angle_beta 90.104(3)
_cell_angle_gamma 119.346(2)
_cell_formula_units_Z 2
_cell_length_a 14.098(2)
_cell_length_b 14.224(2)
_cell_length_c 19.349(3)
_cell_measurement_reflns_used 7543
_cell_measurement_temperature 150(2)
_cell_measurement_theta_max 27.62
_cell_measurement_theta_min 2.66
_cell_volume 3381.4(9)
_computing_cell_refinement 'Bruker SAINT version 6.36a (Bruker, 2000)'
_computing_data_collection 'Bruker SMART version 5.625 (Bruker, 2001)'
_computing_data_reduction 'Bruker SAINT; Bruker SHELXTL (Bruker, 2001)'
_computing_molecular_graphics 'Bruker SHELXTL (Sheldrick, 2008)'
_computing_publication_material 'enCIFer(Allen et al.,2004);PLATON(Spek,2003)'
_computing_structure_refinement 'SHELXL-97 (Sheldrick, 2008)'
_computing_structure_solution 'Bruker SHELXTL (Sheldrick, 2008)'
_diffrn_ambient_temperature 150(2)
_diffrn_measured_fraction_theta_full 0.945
_diffrn_measured_fraction_theta_max 0.945
_diffrn_measurement_device_type 'Bruker SMART APEX CCD diffractometer'
_diffrn_measurement_method '\w rotation with narrow frames'
_diffrn_radiation_monochromator graphite
_diffrn_radiation_source 'normal-focus sealed tube'
_diffrn_radiation_type MoK\a
_diffrn_radiation_wavelength 0.71073
_diffrn_reflns_av_R_equivalents 0.0381
_diffrn_reflns_av_sigmaI/netI 0.0663
_diffrn_reflns_limit_h_max 15
_diffrn_reflns_limit_h_min -16
_diffrn_reflns_limit_k_max 16
_diffrn_reflns_limit_k_min -15
_diffrn_reflns_limit_l_max 22
_diffrn_reflns_limit_l_min -23
_diffrn_reflns_number 17477
_diffrn_reflns_theta_full 25.00
_diffrn_reflns_theta_max 25.00
_diffrn_reflns_theta_min 1.93
_diffrn_standards_decay_% 0
_diffrn_standards_number 0
_exptl_absorpt_coefficient_mu 0.990
_exptl_absorpt_correction_T_max 0.79
_exptl_absorpt_correction_T_min 0.64
_exptl_absorpt_correction_type multi-scan
_exptl_absorpt_process_details 'SADABS; Bruker, 2001'
_exptl_crystal_colour colourless
_exptl_crystal_density_diffrn 1.202
_exptl_crystal_density_method 'not measured'
_exptl_crystal_description block
_exptl_crystal_F_000 1308
_exptl_crystal_size_max 0.45
_exptl_crystal_size_mid 0.25
_exptl_crystal_size_min 0.22
_refine_diff_density_max 2.078
_refine_diff_density_min -2.199
_refine_diff_density_rms 0.115
_refine_ls_extinction_method none
_refine_ls_goodness_of_fit_ref 1.017
_refine_ls_hydrogen_treatment constr
_refine_ls_matrix_type full
_refine_ls_number_parameters 727
_refine_ls_number_reflns 11229
_refine_ls_number_restraints 0
_refine_ls_restrained_S_all 1.017
_refine_ls_R_factor_all 0.0789
_refine_ls_R_factor_gt 0.0665
_refine_ls_shift/su_max 0.001
_refine_ls_shift/su_mean 0.000
_refine_ls_structure_factor_coef Fsqd
_refine_ls_weighting_details 'calc w=1/[\s^2^(Fo^2^)+(0.1314P)^2^] where P=(Fo^2^+2Fc^2^)/3'
_refine_ls_weighting_scheme calc
_refine_ls_wR_factor_gt 0.1710
_refine_ls_wR_factor_ref 0.1791
_reflns_number_gt 9163
_reflns_number_total 11229
_reflns_threshold_expression I>2\s(I)
_cod_data_source_file om3010178_si_001.cif
_cod_data_source_block 4
_cod_depositor_comments
;
The following automatic conversions were performed:

'_symmetry_cell_setting' value 'Triclinic' changed to 'triclinic'
according to /home/saulius/struct/CIF-dictionaries/cif_core.dic
dictionary named 'cif_core.dic' version 2.4.2 from 2011-04-26.

Automatic conversion script
Id: cif_fix_values 1891 2012-01-12 08:04:46Z andrius 
;
_cod_original_cell_volume 3381.5(9)
_cod_database_code 4080213

loop_
_symmetry_equiv_pos_as_xyz
'x, y, z'
'-x, -y, -z'

loop_
_atom_site_label
_atom_site_type_symbol
_atom_site_fract_x
_atom_site_fract_y
_atom_site_fract_z
_atom_site_U_iso_or_equiv
_atom_site_adp_type
_atom_site_occupancy
_atom_site_symmetry_multiplicity
_atom_site_calc_flag
_atom_site_refinement_flags
Y1 Y 0.42806(3) 0.25323(3) 0.204253(18) 0.01888(13) Uani 1 1 d .
C1 C 0.2954(3) 0.0504(3) 0.24899(19) 0.0215(8) Uani 1 1 d .
P1 P 0.23561(7) 0.02757(7) 0.16645(5) 0.0192(2) Uani 1 1 d .
P2 P 0.27752(7) 0.11742(7) 0.32018(5) 0.0193(2) Uani 1 1 d .
C2 C 0.2486(3) -0.0786(3) 0.1193(2) 0.0242(8) Uani 1 1 d .
C3 C 0.1608(4) -0.1661(3) 0.0867(2) 0.0320(10) Uani 1 1 d .
H3A H 0.0895 -0.1759 0.0919 0.038 Uiso 1 1 calc R
C4 C 0.1766(4) -0.2402(4) 0.0464(2) 0.0439(12) Uani 1 1 d .
H4A H 0.1160 -0.3004 0.0250 0.053 Uiso 1 1 calc R
C5 C 0.2792(4) -0.2259(4) 0.0376(2) 0.0415(12) Uani 1 1 d .
H5A H 0.2892 -0.2762 0.0101 0.050 Uiso 1 1 calc R
C6 C 0.3679(4) -0.1392(4) 0.0684(2) 0.0374(11) Uani 1 1 d .
H6A H 0.4387 -0.1301 0.0623 0.045 Uiso 1 1 calc R
C7 C 0.3532(3) -0.0643(3) 0.1088(2) 0.0283(9) Uani 1 1 d .
H7A H 0.4146 -0.0037 0.1291 0.034 Uiso 1 1 calc R
C8 C 0.0902(3) -0.0231(3) 0.1723(2) 0.0230(8) Uani 1 1 d .
C9 C 0.0462(3) 0.0424(3) 0.1536(2) 0.0290(9) Uani 1 1 d .
H9A H 0.0923 0.1128 0.1370 0.035 Uiso 1 1 calc R
C10 C -0.0645(3) 0.0046(4) 0.1594(2) 0.0360(10) Uani 1 1 d .
H10A H -0.0934 0.0500 0.1472 0.043 Uiso 1 1 calc R
C11 C -0.1330(3) -0.0972(4) 0.1824(2) 0.0376(11) Uani 1 1 d .
H11A H -0.2089 -0.1224 0.1858 0.045 Uiso 1 1 calc R
C12 C -0.0904(3) -0.1634(4) 0.2007(2) 0.0358(11) Uani 1 1 d .
H12A H -0.1375 -0.2343 0.2163 0.043 Uiso 1 1 calc R
C13 C 0.0196(3) -0.1266(3) 0.1963(2) 0.0287(9) Uani 1 1 d .
H13A H 0.0480 -0.1719 0.2098 0.034 Uiso 1 1 calc R
C14 C 0.3179(3) 0.0761(3) 0.39898(19) 0.0227(8) Uani 1 1 d .
C15 C 0.4303(3) 0.1246(3) 0.4127(2) 0.0255(9) Uani 1 1 d .
H15A H 0.4806 0.1709 0.3797 0.031 Uiso 1 1 calc R
C16 C 0.4684(4) 0.1052(3) 0.4742(2) 0.0326(10) Uani 1 1 d .
H16A H 0.5443 0.1397 0.4836 0.039 Uiso 1 1 calc R
C17 C 0.3957(4) 0.0359(4) 0.5215(2) 0.0363(11) Uani 1 1 d .
H17A H 0.4218 0.0224 0.5634 0.044 Uiso 1 1 calc R
C18 C 0.2853(4) -0.0138(4) 0.5082(2) 0.0364(11) Uani 1 1 d .
H18A H 0.2356 -0.0625 0.5405 0.044 Uiso 1 1 calc R
C19 C 0.2463(3) 0.0071(3) 0.4474(2) 0.0270(9) Uani 1 1 d .
H19A H 0.1701 -0.0261 0.4391 0.032 Uiso 1 1 calc R
C20 C 0.1373(3) 0.0843(3) 0.33305(19) 0.0241(8) Uani 1 1 d .
C21 C 0.0552(3) -0.0221(3) 0.3413(2) 0.0285(9) Uani 1 1 d .
H21A H 0.0718 -0.0792 0.3380 0.034 Uiso 1 1 calc R
C22 C -0.0505(3) -0.0447(4) 0.3542(2) 0.0383(11) Uani 1 1 d .
H22A H -0.1059 -0.1172 0.3603 0.046 Uiso 1 1 calc R
C23 C -0.0757(4) 0.0377(4) 0.3584(2) 0.0437(12) Uani 1 1 d .
H23A H -0.1485 0.0214 0.3668 0.052 Uiso 1 1 calc R
C24 C 0.0048(4) 0.1439(4) 0.3504(2) 0.0411(11) Uani 1 1 d .
H24A H -0.0125 0.2005 0.3534 0.049 Uiso 1 1 calc R
C25 C 0.1109(3) 0.1667(3) 0.3380(2) 0.0291(9) Uani 1 1 d .
H25A H 0.1663 0.2394 0.3327 0.035 Uiso 1 1 calc R
N1 N 0.2953(2) 0.1373(2) 0.12299(16) 0.0207(7) Uani 1 1 d .
Si1 Si 0.30419(9) 0.16189(9) 0.03486(6) 0.0265(3) Uani 1 1 d .
C26 C 0.4411(4) 0.2823(4) 0.0214(2) 0.0402(11) Uani 1 1 d .
H26A H 0.4422 0.3467 0.0411 0.060 Uiso 1 1 calc R
H26B H 0.4557 0.2917 -0.0283 0.060 Uiso 1 1 calc R
H26C H 0.4970 0.2714 0.0442 0.060 Uiso 1 1 calc R
C27 C 0.1934(4) 0.1862(4) 0.0030(2) 0.0409(11) Uani 1 1 d .
H27A H 0.1255 0.1174 -0.0011 0.061 Uiso 1 1 calc R
H27B H 0.2128 0.2199 -0.0423 0.061 Uiso 1 1 calc R
H27C H 0.1837 0.2342 0.0357 0.061 Uiso 1 1 calc R
C28 C 0.2992(4) 0.0537(4) -0.0236(2) 0.0383(11) Uani 1 1 d .
H28A H 0.2285 -0.0118 -0.0194 0.057 Uiso 1 1 calc R
H28B H 0.3574 0.0383 -0.0106 0.057 Uiso 1 1 calc R
H28C H 0.3090 0.0777 -0.0715 0.057 Uiso 1 1 calc R
N2 N 0.3549(2) 0.2463(2) 0.31394(16) 0.0219(7) Uani 1 1 d .
Si2 Si 0.39594(9) 0.34653(9) 0.37884(6) 0.0266(3) Uani 1 1 d .
C29 C 0.5467(4) 0.4087(4) 0.3925(3) 0.0392(11) Uani 1 1 d .
H29A H 0.5830 0.4257 0.3477 0.059 Uiso 1 1 calc R
H29B H 0.5627 0.3578 0.4165 0.059 Uiso 1 1 calc R
H29C H 0.5732 0.4750 0.4206 0.059 Uiso 1 1 calc R
C30 C 0.3287(4) 0.2969(4) 0.4641(2) 0.0368(11) Uani 1 1 d .
H30A H 0.2497 0.2543 0.4571 0.055 Uiso 1 1 calc R
H30B H 0.3456 0.3587 0.4950 0.055 Uiso 1 1 calc R
H30C H 0.3555 0.2519 0.4849 0.055 Uiso 1 1 calc R
C31 C 0.3688(4) 0.4574(4) 0.3540(2) 0.0377(11) Uani 1 1 d .
H31A H 0.3992 0.4833 0.3083 0.057 Uiso 1 1 calc R
H31B H 0.4028 0.5168 0.3880 0.057 Uiso 1 1 calc R
H31C H 0.2901 0.4302 0.3526 0.057 Uiso 1 1 calc R
C32 C 0.3981(3) 0.0395(3) 0.25247(19) 0.0200(8) Uani 1 1 d .
N3 N 0.4861(2) 0.1272(2) 0.22434(16) 0.0215(7) Uani 1 1 d .
N4 N 0.4029(2) -0.0433(2) 0.27553(16) 0.0215(7) Uani 1 1 d .
C33 C 0.5840(3) 0.1166(3) 0.2194(2) 0.0236(8) Uani 1 1 d .
H33A H 0.5601 0.0390 0.2090 0.028 Uiso 1 1 calc R
C34 C 0.6552(3) 0.1821(3) 0.1600(2) 0.0302(9) Uani 1 1 d .
H34A H 0.6736 0.2584 0.1664 0.036 Uiso 1 1 calc R
H34B H 0.6140 0.1548 0.1159 0.036 Uiso 1 1 calc R
C35 C 0.7602(4) 0.1758(4) 0.1558(3) 0.0418(12) Uani 1 1 d .
H35A H 0.7423 0.1015 0.1420 0.050 Uiso 1 1 calc R
H35B H 0.8072 0.2250 0.1197 0.050 Uiso 1 1 calc R
C36 C 0.8222(3) 0.2060(4) 0.2241(3) 0.0418(12) Uani 1 1 d .
H36A H 0.8485 0.2832 0.2349 0.050 Uiso 1 1 calc R
H36B H 0.8865 0.1956 0.2199 0.050 Uiso 1 1 calc R
C37 C 0.7516(3) 0.1382(4) 0.2826(3) 0.0377(11) Uani 1 1 d .
H37A H 0.7930 0.1629 0.3268 0.045 Uiso 1 1 calc R
H37B H 0.7318 0.0618 0.2744 0.045 Uiso 1 1 calc R
C38 C 0.6488(3) 0.1473(3) 0.2878(2) 0.0269(9) Uani 1 1 d .
H38A H 0.6688 0.2223 0.3012 0.032 Uiso 1 1 calc R
H38B H 0.6022 0.0993 0.3245 0.032 Uiso 1 1 calc R
C39 C 0.3086(3) -0.1361(3) 0.3044(2) 0.0238(8) Uani 1 1 d .
H39A H 0.2500 -0.1172 0.3130 0.029 Uiso 1 1 calc R
C40 C 0.3435(3) -0.1622(3) 0.3734(2) 0.0277(9) Uani 1 1 d .
H40A H 0.4061 -0.1742 0.3655 0.033 Uiso 1 1 calc R
H40B H 0.3676 -0.0996 0.4056 0.033 Uiso 1 1 calc R
C41 C 0.2521(4) -0.2616(4) 0.4064(2) 0.0418(12) Uani 1 1 d .
H41A H 0.1928 -0.2466 0.4193 0.050 Uiso 1 1 calc R
H41B H 0.2798 -0.2775 0.4491 0.050 Uiso 1 1 calc R
C42 C 0.2067(4) -0.3600(4) 0.3576(3) 0.0476(13) Uani 1 1 d .
H42A H 0.2631 -0.3810 0.3492 0.057 Uiso 1 1 calc R
H42B H 0.1436 -0.4214 0.3793 0.057 Uiso 1 1 calc R
C43 C 0.1713(4) -0.3343(3) 0.2892(3) 0.0389(11) Uani 1 1 d .
H43A H 0.1094 -0.3212 0.2973 0.047 Uiso 1 1 calc R
H43B H 0.1463 -0.3970 0.2570 0.047 Uiso 1 1 calc R
C44 C 0.2650(3) -0.2345(3) 0.2563(2) 0.0312(9) Uani 1 1 d .
H44A H 0.3246 -0.2499 0.2449 0.037 Uiso 1 1 calc R
H44B H 0.2389 -0.2190 0.2127 0.037 Uiso 1 1 calc R
C45 C 0.5242(3) 0.4749(3) 0.17096(19) 0.0232(8) Uani 1 1 d .
N5 N 0.5860(3) 0.4295(2) 0.18648(17) 0.0243(7) Uani 1 1 d .
N6 N 0.4183(3) 0.4082(2) 0.16917(17) 0.0237(7) Uani 1 1 d .
C46 C 0.5716(3) 0.5949(3) 0.1563(2) 0.0253(9) Uani 1 1 d .
H46A H 0.6433 0.6210 0.1342 0.030 Uiso 1 1 calc R
H46B H 0.5233 0.6030 0.1226 0.030 Uiso 1 1 calc R
C47 C 0.5864(3) 0.6667(3) 0.2189(2) 0.0265(9) Uani 1 1 d .
C48 C 0.5536(3) 0.7441(3) 0.2149(3) 0.0361(11) Uani 1 1 d .
H48A H 0.5200 0.7494 0.1736 0.043 Uiso 1 1 calc R
C49 C 0.5693(4) 0.8139(4) 0.2703(3) 0.0461(13) Uani 1 1 d .
H49A H 0.5476 0.8673 0.2666 0.055 Uiso 1 1 calc R
C50 C 0.6162(4) 0.8055(4) 0.3307(3) 0.0512(15) Uani 1 1 d .
H50A H 0.6267 0.8529 0.3687 0.061 Uiso 1 1 calc R
C51 C 0.6481(4) 0.7281(4) 0.3361(3) 0.0420(12) Uani 1 1 d .
H51A H 0.6803 0.7223 0.3778 0.050 Uiso 1 1 calc R
C52 C 0.6330(3) 0.6585(3) 0.2803(2) 0.0313(10) Uani 1 1 d .
H52A H 0.6547 0.6053 0.2842 0.038 Uiso 1 1 calc R
C53 C 0.3389(3) 0.4460(3) 0.1616(2) 0.0251(9) Uani 1 1 d .
H53A H 0.3648 0.5135 0.1902 0.030 Uiso 1 1 calc R
C54 C 0.3192(3) 0.4696(3) 0.0877(2) 0.0318(10) Uani 1 1 d .
H54A H 0.3880 0.5272 0.0688 0.038 Uiso 1 1 calc R
H54B H 0.2949 0.4040 0.0582 0.038 Uiso 1 1 calc R
C55 C 0.2328(4) 0.5051(4) 0.0860(3) 0.0455(12) Uani 1 1 d .
H55A H 0.2590 0.5729 0.1135 0.055 Uiso 1 1 calc R
H55B H 0.2212 0.5196 0.0378 0.055 Uiso 1 1 calc R
C56 C 0.1260(4) 0.4194(5) 0.1150(3) 0.0563(15) Uani 1 1 d .
H56A H 0.0961 0.3538 0.0851 0.068 Uiso 1 1 calc R
H56B H 0.0729 0.4459 0.1156 0.068 Uiso 1 1 calc R
C57 C 0.1425(4) 0.3918(5) 0.1878(3) 0.0539(14) Uani 1 1 d .
H57A H 0.0735 0.3313 0.2043 0.065 Uiso 1 1 calc R
H57B H 0.1624 0.4548 0.2190 0.065 Uiso 1 1 calc R
C58 C 0.2316(3) 0.3605(3) 0.1907(2) 0.0340(10) Uani 1 1 d .
H58A H 0.2432 0.3479 0.2394 0.041 Uiso 1 1 calc R
H58B H 0.2070 0.2921 0.1643 0.041 Uiso 1 1 calc R
C59 C 0.7049(3) 0.4952(3) 0.1820(2) 0.0264(9) Uani 1 1 d .
H59A H 0.7237 0.5722 0.1893 0.032 Uiso 1 1 calc R
C60 C 0.7616(3) 0.4684(3) 0.2394(2) 0.0309(10) Uani 1 1 d .
H60A H 0.7409 0.3911 0.2356 0.037 Uiso 1 1 calc R
H60B H 0.7373 0.4809 0.2849 0.037 Uiso 1 1 calc R
C61 C 0.8855(3) 0.5373(4) 0.2351(2) 0.0358(10) Uani 1 1 d .
H61A H 0.9070 0.6136 0.2455 0.043 Uiso 1 1 calc R
H61B H 0.9198 0.5135 0.2703 0.043 Uiso 1 1 calc R
C62 C 0.9264(3) 0.5285(4) 0.1638(3) 0.0412(12) Uani 1 1 d .
H62A H 1.0059 0.5778 0.1620 0.049 Uiso 1 1 calc R
H62B H 0.9129 0.4540 0.1558 0.049 Uiso 1 1 calc R
C63 C 0.8706(3) 0.5568(4) 0.1071(2) 0.0411(12) Uani 1 1 d .
H63A H 0.8959 0.5461 0.0614 0.049 Uiso 1 1 calc R
H63B H 0.8904 0.6337 0.1121 0.049 Uiso 1 1 calc R
C64 C 0.7468(3) 0.4861(3) 0.1109(2) 0.0314(10) Uani 1 1 d .
H64A H 0.7120 0.5085 0.0752 0.038 Uiso 1 1 calc R
H64B H 0.7267 0.4100 0.1011 0.038 Uiso 1 1 calc R
O1 O 0.9169(3) 0.5466(3) 0.4259(2) 0.0674(11) Uani 1 1 d .
C65 C 0.8711(6) 0.6119(6) 0.4485(4) 0.082(2) Uani 1 1 d .
H65A H 0.8519 0.5989 0.4980 0.099 Uiso 1 1 calc R
H65B H 0.8035 0.5914 0.4218 0.099 Uiso 1 1 calc R
C66 C 0.9466(7) 0.7246(6) 0.4394(6) 0.123(4) Uani 1 1 d .
H66A H 0.9136 0.7677 0.4555 0.185 Uiso 1 1 calc R
H66B H 0.9642 0.7379 0.3903 0.185 Uiso 1 1 calc R
H66C H 1.0132 0.7450 0.4661 0.185 Uiso 1 1 calc R
C67 C 0.8501(6) 0.4377(6) 0.4361(4) 0.086(2) Uani 1 1 d .
H67A H 0.7828 0.4115 0.4080 0.104 Uiso 1 1 calc R
H67B H 0.8294 0.4255 0.4854 0.104 Uiso 1 1 calc R
C68 C 0.9065(8) 0.3760(6) 0.4163(4) 0.103(3) Uani 1 1 d .
H68A H 0.8585 0.2992 0.4247 0.154 Uiso 1 1 calc R
H68B H 0.9733 0.4022 0.4440 0.154 Uiso 1 1 calc R
H68C H 0.9248 0.3861 0.3671 0.154 Uiso 1 1 calc R

loop_
_atom_site_aniso_label
_atom_site_aniso_U_11
_atom_site_aniso_U_22
_atom_site_aniso_U_33
_atom_site_aniso_U_23
_atom_site_aniso_U_13
_atom_site_aniso_U_12
Y1 0.0192(2) 0.0164(2) 0.0259(2) -0.00385(13) -0.00268(14) 0.01267(15)
C1 0.0206(18) 0.028(2) 0.024(2) -0.0047(15) -0.0040(15) 0.0182(17)
P1 0.0192(5) 0.0167(5) 0.0256(5) -0.0039(4) -0.0037(4) 0.0119(4)
P2 0.0202(5) 0.0212(5) 0.0235(5) -0.0028(4) -0.0024(4) 0.0158(4)
C2 0.032(2) 0.023(2) 0.026(2) 0.0000(15) 0.0007(17) 0.0208(18)
C3 0.034(2) 0.022(2) 0.037(2) -0.0053(17) 0.0018(19) 0.0116(18)
C4 0.053(3) 0.023(2) 0.046(3) -0.0115(19) 0.003(2) 0.012(2)
C5 0.067(3) 0.030(2) 0.039(3) -0.0078(19) 0.008(2) 0.033(2)
C6 0.054(3) 0.044(3) 0.035(2) -0.0036(19) 0.006(2) 0.040(2)
C7 0.035(2) 0.033(2) 0.029(2) -0.0059(17) -0.0025(18) 0.0268(19)
C8 0.0203(18) 0.025(2) 0.026(2) -0.0084(15) -0.0071(15) 0.0134(16)
C9 0.028(2) 0.026(2) 0.036(2) -0.0051(17) -0.0066(18) 0.0168(18)
C10 0.029(2) 0.039(3) 0.049(3) -0.010(2) -0.011(2) 0.025(2)
C11 0.019(2) 0.043(3) 0.050(3) -0.017(2) -0.0078(19) 0.016(2)
C12 0.025(2) 0.032(2) 0.044(3) -0.0078(19) -0.0017(19) 0.0091(19)
C13 0.024(2) 0.024(2) 0.037(2) -0.0034(16) -0.0022(17) 0.0117(17)
C14 0.029(2) 0.026(2) 0.026(2) -0.0045(15) -0.0041(16) 0.0238(18)
C15 0.032(2) 0.022(2) 0.032(2) -0.0079(16) -0.0077(17) 0.0213(18)
C16 0.037(2) 0.034(2) 0.041(3) -0.0169(19) -0.0161(19) 0.029(2)
C17 0.059(3) 0.046(3) 0.027(2) -0.0070(19) -0.011(2) 0.044(2)
C18 0.055(3) 0.042(3) 0.029(2) 0.0024(18) 0.006(2) 0.037(2)
C19 0.032(2) 0.030(2) 0.030(2) -0.0029(16) -0.0019(17) 0.0230(18)
C20 0.025(2) 0.035(2) 0.0213(19) -0.0024(15) -0.0035(16) 0.0219(18)
C21 0.025(2) 0.034(2) 0.030(2) -0.0020(17) -0.0037(17) 0.0176(18)
C22 0.023(2) 0.041(3) 0.046(3) -0.002(2) 0.0007(19) 0.012(2)
C23 0.029(2) 0.069(3) 0.048(3) -0.007(2) 0.001(2) 0.036(3)
C24 0.038(3) 0.053(3) 0.050(3) -0.006(2) -0.002(2) 0.037(2)
C25 0.030(2) 0.035(2) 0.033(2) -0.0039(17) -0.0017(18) 0.0249(19)
N1 0.0211(15) 0.0194(16) 0.0263(17) -0.0034(12) -0.0041(13) 0.0136(13)
Si1 0.0348(6) 0.0231(6) 0.0251(6) -0.0032(4) -0.0052(5) 0.0169(5)
C26 0.048(3) 0.040(3) 0.028(2) 0.0036(19) 0.003(2) 0.018(2)
C27 0.059(3) 0.039(3) 0.036(3) -0.0057(19) -0.013(2) 0.034(2)
C28 0.063(3) 0.037(2) 0.026(2) -0.0022(18) -0.003(2) 0.033(2)
N2 0.0238(16) 0.0208(16) 0.0278(17) -0.0055(12) -0.0017(13) 0.0164(14)
Si2 0.0328(6) 0.0235(6) 0.0292(6) -0.0070(4) -0.0018(5) 0.0184(5)
C29 0.040(3) 0.029(2) 0.049(3) -0.0094(19) -0.010(2) 0.017(2)
C30 0.050(3) 0.033(2) 0.036(2) -0.0095(18) 0.001(2) 0.027(2)
C31 0.047(3) 0.030(2) 0.043(3) -0.0111(19) -0.006(2) 0.024(2)
C32 0.0171(17) 0.0206(19) 0.027(2) -0.0111(14) -0.0061(15) 0.0128(15)
N3 0.0191(15) 0.0194(16) 0.0302(17) -0.0038(13) -0.0021(13) 0.0129(13)
N4 0.0254(16) 0.0184(16) 0.0303(18) -0.0043(13) -0.0045(14) 0.0183(14)
C33 0.0211(19) 0.0218(19) 0.037(2) -0.0055(16) -0.0031(16) 0.0173(16)
C34 0.025(2) 0.029(2) 0.037(2) -0.0058(17) 0.0016(18) 0.0140(18)
C35 0.030(2) 0.045(3) 0.054(3) -0.012(2) 0.006(2) 0.023(2)
C36 0.024(2) 0.046(3) 0.064(3) -0.015(2) -0.003(2) 0.024(2)
C37 0.024(2) 0.034(2) 0.061(3) -0.012(2) -0.011(2) 0.0197(19)
C38 0.027(2) 0.026(2) 0.037(2) -0.0027(16) -0.0042(17) 0.0201(18)
C39 0.0225(19) 0.0212(19) 0.034(2) -0.0015(16) -0.0024(16) 0.0156(17)
C40 0.027(2) 0.026(2) 0.034(2) -0.0011(16) -0.0046(17) 0.0164(18)
C41 0.044(3) 0.035(2) 0.043(3) 0.007(2) 0.001(2) 0.016(2)
C42 0.049(3) 0.028(2) 0.060(3) 0.009(2) -0.004(2) 0.014(2)
C43 0.034(2) 0.023(2) 0.057(3) -0.0037(19) -0.010(2) 0.0126(19)
C44 0.037(2) 0.026(2) 0.036(2) -0.0047(17) -0.0082(19) 0.0200(19)
C45 0.030(2) 0.0189(19) 0.025(2) -0.0045(14) -0.0006(16) 0.0156(17)
N5 0.0253(17) 0.0205(16) 0.0329(18) -0.0042(13) -0.0014(14) 0.0158(14)
N6 0.0243(17) 0.0186(16) 0.0345(19) -0.0016(13) -0.0026(14) 0.0154(14)
C46 0.027(2) 0.0190(19) 0.031(2) -0.0021(15) -0.0028(17) 0.0119(17)
C47 0.025(2) 0.0188(19) 0.036(2) -0.0048(16) 0.0013(17) 0.0112(17)
C48 0.027(2) 0.024(2) 0.060(3) -0.0044(19) 0.000(2) 0.0144(19)
C49 0.038(3) 0.027(2) 0.076(4) -0.011(2) 0.009(3) 0.019(2)
C50 0.039(3) 0.037(3) 0.069(4) -0.025(2) 0.012(3) 0.013(2)
C51 0.037(2) 0.041(3) 0.043(3) -0.013(2) 0.002(2) 0.016(2)
C52 0.031(2) 0.024(2) 0.040(2) -0.0060(17) 0.0023(19) 0.0145(18)
C53 0.027(2) 0.0207(19) 0.034(2) -0.0035(16) -0.0039(17) 0.0165(17)
C54 0.036(2) 0.028(2) 0.039(2) -0.0012(17) -0.0055(19) 0.0211(19)
C55 0.061(3) 0.043(3) 0.054(3) -0.008(2) -0.017(2) 0.043(3)
C56 0.044(3) 0.068(4) 0.080(4) -0.013(3) -0.013(3) 0.045(3)
C57 0.039(3) 0.060(3) 0.078(4) 0.001(3) 0.009(3) 0.037(3)
C58 0.027(2) 0.030(2) 0.047(3) -0.0006(19) -0.0012(19) 0.0152(19)
C59 0.0231(19) 0.022(2) 0.032(2) -0.0044(16) -0.0025(17) 0.0098(17)
C60 0.026(2) 0.025(2) 0.039(2) -0.0029(17) -0.0033(18) 0.0106(18)
C61 0.029(2) 0.041(3) 0.039(3) -0.0036(19) -0.0075(19) 0.018(2)
C62 0.021(2) 0.043(3) 0.056(3) -0.005(2) 0.000(2) 0.013(2)
C63 0.030(2) 0.044(3) 0.038(3) -0.003(2) 0.002(2) 0.010(2)
C64 0.030(2) 0.031(2) 0.034(2) -0.0045(17) 0.0007(18) 0.0167(19)
O1 0.065(3) 0.054(2) 0.089(3) 0.013(2) 0.007(2) 0.033(2)
C65 0.073(4) 0.089(5) 0.103(6) 0.023(4) 0.011(4) 0.053(4)
C66 0.116(7) 0.078(6) 0.207(11) 0.053(6) 0.062(7) 0.070(5)
C67 0.072(4) 0.066(4) 0.083(5) 0.012(4) -0.003(4) 0.004(4)
C68 0.157(8) 0.060(4) 0.090(5) -0.011(4) -0.021(5) 0.052(5)

loop_
_atom_type_symbol
_atom_type_description
_atom_type_scat_dispersion_real
_atom_type_scat_dispersion_imag
_atom_type_scat_source
C C 0.0033 0.0016 'International Tables Vol C Tables 4.2.6.8 and 6.1.1.4'
H H 0.0000 0.0000 'International Tables Vol C Tables 4.2.6.8 and 6.1.1.4'
N N 0.0061 0.0033 'International Tables Vol C Tables 4.2.6.8 and 6.1.1.4'
O O 0.0106 0.0060 'International Tables Vol C Tables 4.2.6.8 and 6.1.1.4'
Si Si 0.0817 0.0704 'International Tables Vol C Tables 4.2.6.8 and 6.1.1.4'
P P 0.1023 0.0942 'International Tables Vol C Tables 4.2.6.8 and 6.1.1.4'
Y Y -2.7962 3.5667 'International Tables Vol C Tables 4.2.6.8 and 6.1.1.4'

loop_
_geom_angle_atom_site_label_1
_geom_angle_atom_site_label_2
_geom_angle_atom_site_label_3
_geom_angle
N2 Y1 N3 96.75(11)
N2 Y1 N1 112.38(11)
N3 Y1 N1 92.10(11)
N2 Y1 N6 95.03(11)
N3 Y1 N6 163.78(10)
N1 Y1 N6 93.68(11)
N2 Y1 N5 110.54(11)
N3 Y1 N5 109.27(11)
N1 Y1 N5 128.80(11)
N6 Y1 N5 55.82(11)
N2 Y1 C1 65.72(11)
N3 Y1 C1 56.23(10)
N1 Y1 C1 65.25(11)
N6 Y1 C1 139.61(11)
N5 Y1 C1 162.65(12)
C32 C1 P2 114.6(3)
C32 C1 P1 114.5(3)
P2 C1 P1 128.4(2)
C32 C1 Y1 85.9(2)
P2 C1 Y1 83.84(14)
P1 C1 Y1 84.71(14)
N1 P1 C1 109.49(17)
N1 P1 C8 112.01(18)
C1 P1 C8 110.85(17)
N1 P1 C2 108.64(16)
C1 P1 C2 110.92(18)
C8 P1 C2 104.84(18)
N2 P2 C1 110.26(17)
N2 P2 C20 110.63(18)
C1 P2 C20 113.60(18)
N2 P2 C14 107.52(17)
C1 P2 C14 109.04(18)
C20 P2 C14 105.50(17)
C3 C2 C7 118.4(4)
C3 C2 P1 122.8(3)
C7 C2 P1 118.3(3)
C2 C3 C4 120.6(4)
C2 C3 H3A 119.7
C4 C3 H3A 119.7
C5 C4 C3 120.2(4)
C5 C4 H4A 119.9
C3 C4 H4A 119.9
C4 C5 C6 120.6(4)
C4 C5 H5A 119.7
C6 C5 H5A 119.7
C5 C6 C7 119.8(4)
C5 C6 H6A 120.1
C7 C6 H6A 120.1
C2 C7 C6 120.4(4)
C2 C7 H7A 119.8
C6 C7 H7A 119.8
C9 C8 C13 118.3(4)
C9 C8 P1 120.0(3)
C13 C8 P1 121.7(3)
C10 C9 C8 120.0(4)
C10 C9 H9A 120.0
C8 C9 H9A 120.0
C11 C10 C9 121.1(4)
C11 C10 H10A 119.4
C9 C10 H10A 119.4
C10 C11 C12 119.4(4)
C10 C11 H11A 120.3
C12 C11 H11A 120.3
C13 C12 C11 120.2(4)
C13 C12 H12A 119.9
C11 C12 H12A 119.9
C12 C13 C8 120.9(4)
C12 C13 H13A 119.6
C8 C13 H13A 119.6
C19 C14 C15 118.6(4)
C19 C14 P2 124.8(3)
C15 C14 P2 116.4(3)
C16 C15 C14 120.4(4)
C16 C15 H15A 119.8
C14 C15 H15A 119.8
C17 C16 C15 120.0(4)
C17 C16 H16A 120.0
C15 C16 H16A 120.0
C18 C17 C16 120.2(4)
C18 C17 H17A 119.9
C16 C17 H17A 119.9
C17 C18 C19 120.2(4)
C17 C18 H18A 119.9
C19 C18 H18A 119.9
C14 C19 C18 120.5(4)
C14 C19 H19A 119.8
C18 C19 H19A 119.8
C25 C20 C21 118.9(4)
C25 C20 P2 119.7(3)
C21 C20 P2 121.4(3)
C22 C21 C20 120.1(4)
C22 C21 H21A 119.9
C20 C21 H21A 119.9
C23 C22 C21 120.4(4)
C23 C22 H22A 119.8
C21 C22 H22A 119.8
C22 C23 C24 120.3(4)
C22 C23 H23A 119.9
C24 C23 H23A 119.9
C23 C24 C25 119.4(4)
C23 C24 H24A 120.3
C25 C24 H24A 120.3
C24 C25 C20 120.9(4)
C24 C25 H25A 119.5
C20 C25 H25A 119.5
P1 N1 Si1 132.5(2)
P1 N1 Y1 100.53(15)
Si1 N1 Y1 123.19(15)
N1 Si1 C27 112.36(19)
N1 Si1 C28 116.50(18)
C27 Si1 C28 105.1(2)
N1 Si1 C26 106.22(18)
C27 Si1 C26 111.1(2)
C28 Si1 C26 105.4(2)
Si1 C26 H26A 109.5
Si1 C26 H26B 109.5
H26A C26 H26B 109.5
Si1 C26 H26C 109.5
H26A C26 H26C 109.5
H26B C26 H26C 109.5
Si1 C27 H27A 109.5
Si1 C27 H27B 109.5
H27A C27 H27B 109.5
Si1 C27 H27C 109.5
H27A C27 H27C 109.5
H27B C27 H27C 109.5
Si1 C28 H28A 109.5
Si1 C28 H28B 109.5
H28A C28 H28B 109.5
Si1 C28 H28C 109.5
H28A C28 H28C 109.5
H28B C28 H28C 109.5
P2 N2 Si2 128.72(19)
P2 N2 Y1 99.94(15)
Si2 N2 Y1 129.75(16)
N2 Si2 C31 111.93(19)
N2 Si2 C30 114.38(18)
C31 Si2 C30 106.5(2)
N2 Si2 C29 108.77(18)
C31 Si2 C29 107.0(2)
C30 Si2 C29 108.0(2)
Si2 C29 H29A 109.5
Si2 C29 H29B 109.5
H29A C29 H29B 109.5
Si2 C29 H29C 109.5
H29A C29 H29C 109.5
H29B C29 H29C 109.5
Si2 C30 H30A 109.5
Si2 C30 H30B 109.5
H30A C30 H30B 109.5
Si2 C30 H30C 109.5
H30A C30 H30C 109.5
H30B C30 H30C 109.5
Si2 C31 H31A 109.5
Si2 C31 H31B 109.5
H31A C31 H31B 109.5
Si2 C31 H31C 109.5
H31A C31 H31C 109.5
H31B C31 H31C 109.5
N4 C32 N3 122.9(3)
N4 C32 C1 125.4(3)
N3 C32 C1 111.6(3)
C32 N3 C33 114.3(3)
C32 N3 Y1 105.5(2)
C33 N3 Y1 140.1(2)
C32 N4 C39 122.3(3)
N3 C33 C34 111.1(3)
N3 C33 C38 111.9(3)
C34 C33 C38 111.1(3)
N3 C33 H33A 107.5
C34 C33 H33A 107.5
C38 C33 H33A 107.5
C33 C34 C35 111.9(4)
C33 C34 H34A 109.2
C35 C34 H34A 109.2
C33 C34 H34B 109.2
C35 C34 H34B 109.2
H34A C34 H34B 107.9
C36 C35 C34 112.1(4)
C36 C35 H35A 109.2
C34 C35 H35A 109.2
C36 C35 H35B 109.2
C34 C35 H35B 109.2
H35A C35 H35B 107.9
C35 C36 C37 111.7(4)
C35 C36 H36A 109.3
C37 C36 H36A 109.3
C35 C36 H36B 109.3
C37 C36 H36B 109.3
H36A C36 H36B 108.0
C36 C37 C38 110.6(4)
C36 C37 H37A 109.5
C38 C37 H37A 109.5
C36 C37 H37B 109.5
C38 C37 H37B 109.5
H37A C37 H37B 108.1
C37 C38 C33 112.2(3)
C37 C38 H38A 109.2
C33 C38 H38A 109.2
C37 C38 H38B 109.2
C33 C38 H38B 109.2
H38A C38 H38B 107.9
N4 C39 C44 111.8(3)
N4 C39 C40 108.1(3)
C44 C39 C40 109.3(3)
N4 C39 H39A 109.2
C44 C39 H39A 109.2
C40 C39 H39A 109.2
C41 C40 C39 112.4(3)
C41 C40 H40A 109.1
C39 C40 H40A 109.1
C41 C40 H40B 109.1
C39 C40 H40B 109.1
H40A C40 H40B 107.9
C40 C41 C42 111.9(4)
C40 C41 H41A 109.2
C42 C41 H41A 109.2
C40 C41 H41B 109.2
C42 C41 H41B 109.2
H41A C41 H41B 107.9
C43 C42 C41 110.0(4)
C43 C42 H42A 109.7
C41 C42 H42A 109.7
C43 C42 H42B 109.7
C41 C42 H42B 109.7
H42A C42 H42B 108.2
C42 C43 C44 111.3(4)
C42 C43 H43A 109.4
C44 C43 H43A 109.4
C42 C43 H43B 109.4
C44 C43 H43B 109.4
H43A C43 H43B 108.0
C39 C44 C43 111.7(3)
C39 C44 H44A 109.3
C43 C44 H44A 109.3
C39 C44 H44B 109.3
C43 C44 H44B 109.3
H44A C44 H44B 108.0
N6 C45 N5 115.3(3)
N6 C45 C46 121.4(4)
N5 C45 C46 123.3(3)
C45 N5 C59 118.8(3)
C45 N5 Y1 92.9(2)
C59 N5 Y1 148.2(3)
C45 N6 C53 122.4(3)
C45 N6 Y1 95.9(2)
C53 N6 Y1 140.3(2)
C47 C46 C45 115.5(3)
C47 C46 H46A 108.4
C45 C46 H46A 108.4
C47 C46 H46B 108.4
C45 C46 H46B 108.4
H46A C46 H46B 107.5
C52 C47 C48 118.7(4)
C52 C47 C46 122.0(4)
C48 C47 C46 119.3(4)
C47 C48 C49 120.9(5)
C47 C48 H48A 119.5
C49 C48 H48A 119.5
C50 C49 C48 119.8(5)
C50 C49 H49A 120.1
C48 C49 H49A 120.1
C49 C50 C51 120.1(5)
C49 C50 H50A 120.0
C51 C50 H50A 120.0
C50 C51 C52 120.0(5)
C50 C51 H51A 120.0
C52 C51 H51A 120.0
C47 C52 C51 120.4(4)
C47 C52 H52A 119.8
C51 C52 H52A 119.8
N6 C53 C58 107.8(3)
N6 C53 C54 115.6(3)
C58 C53 C54 108.7(3)
N6 C53 H53A 108.2
C58 C53 H53A 108.2
C54 C53 H53A 108.2
C55 C54 C53 110.8(4)
C55 C54 H54A 109.5
C53 C54 H54A 109.5
C55 C54 H54B 109.5
C53 C54 H54B 109.5
H54A C54 H54B 108.1
C56 C55 C54 111.3(4)
C56 C55 H55A 109.4
C54 C55 H55A 109.4
C56 C55 H55B 109.4
C54 C55 H55B 109.4
H55A C55 H55B 108.0
C55 C56 C57 110.5(4)
C55 C56 H56A 109.6
C57 C56 H56A 109.6
C55 C56 H56B 109.6
C57 C56 H56B 109.6
H56A C56 H56B 108.1
C56 C57 C58 111.5(4)
C56 C57 H57A 109.3
C58 C57 H57A 109.3
C56 C57 H57B 109.3
C58 C57 H57B 109.3
H57A C57 H57B 108.0
C53 C58 C57 113.0(4)
C53 C58 H58A 109.0
C57 C58 H58A 109.0
C53 C58 H58B 109.0
C57 C58 H58B 109.0
H58A C58 H58B 107.8
N5 C59 C60 111.3(3)
N5 C59 C64 112.3(3)
C60 C59 C64 111.4(3)
N5 C59 H59A 107.2
C60 C59 H59A 107.2
C64 C59 H59A 107.2
C59 C60 C61 111.4(3)
C59 C60 H60A 109.4
C61 C60 H60A 109.4
C59 C60 H60B 109.4
C61 C60 H60B 109.4
H60A C60 H60B 108.0
C62 C61 C60 111.6(4)
C62 C61 H61A 109.3
C60 C61 H61A 109.3
C62 C61 H61B 109.3
C60 C61 H61B 109.3
H61A C61 H61B 108.0
C63 C62 C61 111.7(4)
C63 C62 H62A 109.3
C61 C62 H62A 109.3
C63 C62 H62B 109.3
C61 C62 H62B 109.3
H62A C62 H62B 107.9
C62 C63 C64 110.7(4)
C62 C63 H63A 109.5
C64 C63 H63A 109.5
C62 C63 H63B 109.5
C64 C63 H63B 109.5
H63A C63 H63B 108.1
C59 C64 C63 111.3(3)
C59 C64 H64A 109.4
C63 C64 H64A 109.4
C59 C64 H64B 109.4
C63 C64 H64B 109.4
H64A C64 H64B 108.0
C67 O1 C65 113.8(5)
O1 C65 C66 111.0(6)
O1 C65 H65A 109.4
C66 C65 H65A 109.4
O1 C65 H65B 109.4
C66 C65 H65B 109.4
H65A C65 H65B 108.0
C65 C66 H66A 109.5
C65 C66 H66B 109.5
H66A C66 H66B 109.5
C65 C66 H66C 109.5
H66A C66 H66C 109.5
H66B C66 H66C 109.5
O1 C67 C68 110.6(6)
O1 C67 H67A 109.5
C68 C67 H67A 109.5
O1 C67 H67B 109.5
C68 C67 H67B 109.5
H67A C67 H67B 108.1
C67 C68 H68A 109.5
C67 C68 H68B 109.5
H68A C68 H68B 109.5
C67 C68 H68C 109.5
H68A C68 H68C 109.5
H68B C68 H68C 109.5

loop_
_geom_bond_atom_site_label_1
_geom_bond_atom_site_label_2
_geom_bond_distance
Y1 N2 2.344(3)
Y1 N3 2.345(3)
Y1 N1 2.360(3)
Y1 N6 2.385(3)
Y1 N5 2.434(3)
Y1 C1 2.716(4)
C1 C32 1.531(5)
C1 P2 1.750(4)
C1 P1 1.754(4)
P1 N1 1.616(3)
P1 C8 1.813(4)
P1 C2 1.836(4)
P2 N2 1.617(3)
P2 C20 1.812(4)
P2 C14 1.831(4)
C2 C3 1.392(6)
C2 C7 1.403(6)
C3 C4 1.405(6)
C3 H3A 0.9500
C4 C5 1.369(7)
C4 H4A 0.9500
C5 C6 1.378(7)
C5 H5A 0.9500
C6 C7 1.406(6)
C6 H6A 0.9500
C7 H7A 0.9500
C8 C9 1.401(6)
C8 C13 1.401(5)
C9 C10 1.385(6)
C9 H9A 0.9500
C10 C11 1.372(6)
C10 H10A 0.9500
C11 C12 1.392(7)
C11 H11A 0.9500
C12 C13 1.376(6)
C12 H12A 0.9500
C13 H13A 0.9500
C14 C19 1.388(5)
C14 C15 1.406(6)
C15 C16 1.391(6)
C15 H15A 0.9500
C16 C17 1.380(6)
C16 H16A 0.9500
C17 C18 1.379(7)
C17 H17A 0.9500
C18 C19 1.393(6)
C18 H18A 0.9500
C19 H19A 0.9500
C20 C25 1.395(6)
C20 C21 1.396(6)
C21 C22 1.386(6)
C21 H21A 0.9500
C22 C23 1.382(7)
C22 H22A 0.9500
C23 C24 1.386(7)
C23 H23A 0.9500
C24 C25 1.390(6)
C24 H24A 0.9500
C25 H25A 0.9500
N1 Si1 1.739(3)
Si1 C27 1.864(5)
Si1 C28 1.867(4)
Si1 C26 1.872(4)
C26 H26A 0.9800
C26 H26B 0.9800
C26 H26C 0.9800
C27 H27A 0.9800
C27 H27B 0.9800
C27 H27C 0.9800
C28 H28A 0.9800
C28 H28B 0.9800
C28 H28C 0.9800
N2 Si2 1.752(3)
Si2 C31 1.866(5)
Si2 C30 1.874(4)
Si2 C29 1.875(5)
C29 H29A 0.9800
C29 H29B 0.9800
C29 H29C 0.9800
C30 H30A 0.9800
C30 H30B 0.9800
C30 H30C 0.9800
C31 H31A 0.9800
C31 H31B 0.9800
C31 H31C 0.9800
C32 N4 1.300(5)
C32 N3 1.378(5)
N3 C33 1.463(5)
N4 C39 1.460(5)
C33 C34 1.523(5)
C33 C38 1.537(6)
C33 H33A 1.0000
C34 C35 1.529(6)
C34 H34A 0.9900
C34 H34B 0.9900
C35 C36 1.517(7)
C35 H35A 0.9900
C35 H35B 0.9900
C36 C37 1.519(7)
C36 H36A 0.9900
C36 H36B 0.9900
C37 C38 1.520(6)
C37 H37A 0.9900
C37 H37B 0.9900
C38 H38A 0.9900
C38 H38B 0.9900
C39 C44 1.522(5)
C39 C40 1.534(6)
C39 H39A 1.0000
C40 C41 1.522(5)
C40 H40A 0.9900
C40 H40B 0.9900
C41 C42 1.527(7)
C41 H41A 0.9900
C41 H41B 0.9900
C42 C43 1.526(7)
C42 H42A 0.9900
C42 H42B 0.9900
C43 C44 1.537(6)
C43 H43A 0.9900
C43 H43B 0.9900
C44 H44A 0.9900
C44 H44B 0.9900
C45 N6 1.320(5)
C45 N5 1.350(5)
C45 C46 1.530(5)
N5 C59 1.468(5)
N6 C53 1.468(5)
C46 C47 1.517(5)
C46 H46A 0.9900
C46 H46B 0.9900
C47 C52 1.390(6)
C47 C48 1.390(6)
C48 C49 1.391(7)
C48 H48A 0.9500
C49 C50 1.378(8)
C49 H49A 0.9500
C50 C51 1.384(8)
C50 H50A 0.9500
C51 C52 1.395(6)
C51 H51A 0.9500
C52 H52A 0.9500
C53 C58 1.520(5)
C53 C54 1.531(6)
C53 H53A 1.0000
C54 C55 1.530(6)
C54 H54A 0.9900
C54 H54B 0.9900
C55 C56 1.515(7)
C55 H55A 0.9900
C55 H55B 0.9900
C56 C57 1.516(8)
C56 H56A 0.9900
C56 H56B 0.9900
C57 C58 1.525(6)
C57 H57A 0.9900
C57 H57B 0.9900
C58 H58A 0.9900
C58 H58B 0.9900
C59 C60 1.527(6)
C59 C64 1.527(5)
C59 H59A 1.0000
C60 C61 1.530(6)
C60 H60A 0.9900
C60 H60B 0.9900
C61 C62 1.523(6)
C61 H61A 0.9900
C61 H61B 0.9900
C62 C63 1.519(7)
C62 H62A 0.9900
C62 H62B 0.9900
C63 C64 1.531(6)
C63 H63A 0.9900
C63 H63B 0.9900
C64 H64A 0.9900
C64 H64B 0.9900
O1 C67 1.381(7)
O1 C65 1.431(8)
C65 C66 1.440(10)
C65 H65A 0.9900
C65 H65B 0.9900
C66 H66A 0.9800
C66 H66B 0.9800
C66 H66C 0.9800
C67 C68 1.491(11)
C67 H67A 0.9900
C67 H67B 0.9900
C68 H68A 0.9800
C68 H68B 0.9800
C68 H68C 0.9800

loop_
_geom_torsion_atom_site_label_1
_geom_torsion_atom_site_label_2
_geom_torsion_atom_site_label_3
_geom_torsion_atom_site_label_4
_geom_torsion
N2 Y1 C1 C32 -112.3(2)
N3 Y1 C1 C32 4.87(18)
N1 Y1 C1 C32 115.8(2)
N6 Y1 C1 C32 -179.87(19)
N5 Y1 C1 C32 -31.1(5)
N2 Y1 C1 P2 3.01(12)
N3 Y1 C1 P2 120.20(18)
N1 Y1 C1 P2 -128.90(17)
N6 Y1 C1 P2 -64.5(2)
N5 Y1 C1 P2 84.2(4)
N2 Y1 C1 P1 132.63(17)
N3 Y1 C1 P1 -110.18(17)
N1 Y1 C1 P1 0.73(11)
N6 Y1 C1 P1 65.1(2)
N5 Y1 C1 P1 -146.2(3)
C32 C1 P1 N1 -84.1(3)
P2 C1 P1 N1 76.8(3)
Y1 C1 P1 N1 -1.02(16)
C32 C1 P1 C8 151.8(3)
P2 C1 P1 C8 -47.3(3)
Y1 C1 P1 C8 -125.09(15)
C32 C1 P1 C2 35.8(3)
P2 C1 P1 C2 -163.3(2)
Y1 C1 P1 C2 118.87(14)
C32 C1 P2 N2 78.4(3)
P1 C1 P2 N2 -82.5(3)
Y1 C1 P2 N2 -4.25(17)
C32 C1 P2 C20 -156.8(3)
P1 C1 P2 C20 42.3(3)
Y1 C1 P2 C20 120.58(15)
C32 C1 P2 C14 -39.4(3)
P1 C1 P2 C14 159.7(2)
Y1 C1 P2 C14 -122.07(14)
N1 P1 C2 C3 -109.8(3)
C1 P1 C2 C3 129.8(3)
C8 P1 C2 C3 10.1(4)
N1 P1 C2 C7 62.5(4)
C1 P1 C2 C7 -57.9(3)
C8 P1 C2 C7 -177.6(3)
C7 C2 C3 C4 2.2(6)
P1 C2 C3 C4 174.5(3)
C2 C3 C4 C5 -1.2(7)
C3 C4 C5 C6 0.2(7)
C4 C5 C6 C7 -0.4(7)
C3 C2 C7 C6 -2.3(6)
P1 C2 C7 C6 -175.0(3)
C5 C6 C7 C2 1.4(6)
N1 P1 C8 C9 -13.0(4)
C1 P1 C8 C9 109.7(3)
C2 P1 C8 C9 -130.6(3)
N1 P1 C8 C13 168.1(3)
C1 P1 C8 C13 -69.2(4)
C2 P1 C8 C13 50.5(4)
C13 C8 C9 C10 0.3(6)
P1 C8 C9 C10 -178.7(3)
C8 C9 C10 C11 -0.9(7)
C9 C10 C11 C12 0.5(7)
C10 C11 C12 C13 0.6(7)
C11 C12 C13 C8 -1.2(7)
C9 C8 C13 C12 0.8(6)
P1 C8 C13 C12 179.7(3)
N2 P2 C14 C19 134.5(3)
C1 P2 C14 C19 -106.0(4)
C20 P2 C14 C19 16.4(4)
N2 P2 C14 C15 -41.0(3)
C1 P2 C14 C15 78.6(3)
C20 P2 C14 C15 -159.1(3)
C19 C14 C15 C16 -1.2(6)
P2 C14 C15 C16 174.5(3)
C14 C15 C16 C17 1.6(6)
C15 C16 C17 C18 -0.4(6)
C16 C17 C18 C19 -1.2(6)
C15 C14 C19 C18 -0.3(6)
P2 C14 C19 C18 -175.7(3)
C17 C18 C19 C14 1.5(6)
N2 P2 C20 C25 -1.6(4)
C1 P2 C20 C25 -126.3(3)
C14 P2 C20 C25 114.4(3)
N2 P2 C20 C21 -178.7(3)
C1 P2 C20 C21 56.6(4)
C14 P2 C20 C21 -62.8(4)
C25 C20 C21 C22 -0.1(6)
P2 C20 C21 C22 177.0(3)
C20 C21 C22 C23 0.7(7)
C21 C22 C23 C24 -0.7(7)
C22 C23 C24 C25 0.2(7)
C23 C24 C25 C20 0.4(7)
C21 C20 C25 C24 -0.4(6)
P2 C20 C25 C24 -177.6(3)
C1 P1 N1 Si1 159.1(2)
C8 P1 N1 Si1 -77.5(3)
C2 P1 N1 Si1 37.8(3)
C1 P1 N1 Y1 1.19(19)
C8 P1 N1 Y1 124.58(15)
C2 P1 N1 Y1 -120.09(16)
N2 Y1 N1 P1 -47.99(17)
N3 Y1 N1 P1 50.19(15)
N6 Y1 N1 P1 -144.97(14)
N5 Y1 N1 P1 167.15(12)
C1 Y1 N1 P1 -0.80(13)
N2 Y1 N1 Si1 151.38(17)
N3 Y1 N1 Si1 -110.43(19)
N6 Y1 N1 Si1 54.4(2)
N5 Y1 N1 Si1 6.5(3)
C1 Y1 N1 Si1 -161.4(2)
P1 N1 Si1 C27 91.1(3)
Y1 N1 Si1 C27 -115.1(2)
P1 N1 Si1 C28 -30.1(4)
Y1 N1 Si1 C28 123.6(2)
P1 N1 Si1 C26 -147.2(3)
Y1 N1 Si1 C26 6.6(3)
C1 P2 N2 Si2 -161.5(2)
C20 P2 N2 Si2 71.9(3)
C14 P2 N2 Si2 -42.8(3)
C1 P2 N2 Y1 5.0(2)
C20 P2 N2 Y1 -121.54(16)
C14 P2 N2 Y1 123.73(15)
N3 Y1 N2 P2 -51.41(16)
N1 Y1 N2 P2 43.67(18)
N6 Y1 N2 P2 139.75(15)
N5 Y1 N2 P2 -164.95(14)
C1 Y1 N2 P2 -3.29(13)
N3 Y1 N2 Si2 114.9(2)
N1 Y1 N2 Si2 -150.0(2)
N6 Y1 N2 Si2 -53.9(2)
N5 Y1 N2 Si2 1.4(3)
C1 Y1 N2 Si2 163.0(3)
P2 N2 Si2 C31 -128.1(3)
Y1 N2 Si2 C31 69.3(3)
P2 N2 Si2 C30 -6.9(3)
Y1 N2 Si2 C30 -169.5(2)
P2 N2 Si2 C29 113.9(3)
Y1 N2 Si2 C29 -48.7(3)
P2 C1 C32 N4 94.6(4)
P1 C1 C32 N4 -101.8(4)
Y1 C1 C32 N4 175.9(3)
P2 C1 C32 N3 -88.7(3)
P1 C1 C32 N3 74.9(4)
Y1 C1 C32 N3 -7.4(3)
N4 C32 N3 C33 3.0(5)
C1 C32 N3 C33 -173.8(3)
N4 C32 N3 Y1 -174.3(3)
C1 C32 N3 Y1 8.9(3)
N2 Y1 N3 C32 49.1(2)
N1 Y1 N3 C32 -63.7(2)
N6 Y1 N3 C32 -174.5(3)
N5 Y1 N3 C32 163.7(2)
C1 Y1 N3 C32 -5.6(2)
N2 Y1 N3 C33 -127.0(4)
N1 Y1 N3 C33 120.2(4)
N6 Y1 N3 C33 9.3(7)
N5 Y1 N3 C33 -12.4(4)
C1 Y1 N3 C33 178.3(4)
N3 C32 N4 C39 -179.3(3)
C1 C32 N4 C39 -2.9(6)
C32 N3 C33 C34 152.2(3)
Y1 N3 C33 C34 -31.9(5)
C32 N3 C33 C38 -83.0(4)
Y1 N3 C33 C38 92.9(4)
N3 C33 C34 C35 177.7(3)
C38 C33 C34 C35 52.3(4)
C33 C34 C35 C36 -53.3(5)
C34 C35 C36 C37 54.9(5)
C35 C36 C37 C38 -55.8(5)
C36 C37 C38 C33 55.7(5)
N3 C33 C38 C37 -179.1(3)
C34 C33 C38 C37 -54.3(4)
C32 N4 C39 C44 108.2(4)
C32 N4 C39 C40 -131.5(4)
N4 C39 C40 C41 -177.2(3)
C44 C39 C40 C41 -55.3(5)
C39 C40 C41 C42 55.6(5)
C40 C41 C42 C43 -54.7(6)
C41 C42 C43 C44 55.5(5)
N4 C39 C44 C43 175.6(3)
C40 C39 C44 C43 56.0(4)
C42 C43 C44 C39 -57.6(5)
N6 C45 N5 C59 173.3(3)
C46 C45 N5 C59 -6.8(5)
N6 C45 N5 Y1 -3.2(3)
C46 C45 N5 Y1 176.8(3)
N2 Y1 N5 C45 -79.9(2)
N3 Y1 N5 C45 174.7(2)
N1 Y1 N5 C45 65.4(3)
N6 Y1 N5 C45 1.9(2)
C1 Y1 N5 C45 -154.1(3)
N2 Y1 N5 C59 105.9(5)
N3 Y1 N5 C59 0.6(5)
N1 Y1 N5 C59 -108.7(5)
N6 Y1 N5 C59 -172.2(5)
C1 Y1 N5 C59 31.8(7)
N5 C45 N6 C53 172.3(3)
C46 C45 N6 C53 -7.6(6)
N5 C45 N6 Y1 3.3(3)
C46 C45 N6 Y1 -176.7(3)
N2 Y1 N6 C45 109.5(2)
N3 Y1 N6 C45 -27.0(5)
N1 Y1 N6 C45 -137.7(2)
N5 Y1 N6 C45 -2.0(2)
C1 Y1 N6 C45 167.2(2)
N2 Y1 N6 C53 -55.9(4)
N3 Y1 N6 C53 167.6(4)
N1 Y1 N6 C53 56.9(4)
N5 Y1 N6 C53 -167.4(4)
C1 Y1 N6 C53 1.8(5)
N6 C45 C46 C47 90.2(5)
N5 C45 C46 C47 -89.8(5)
C45 C46 C47 C52 46.0(5)
C45 C46 C47 C48 -134.8(4)
C52 C47 C48 C49 1.5(6)
C46 C47 C48 C49 -177.7(4)
C47 C48 C49 C50 -1.1(6)
C48 C49 C50 C51 0.2(7)
C49 C50 C51 C52 0.2(7)
C48 C47 C52 C51 -1.0(6)
C46 C47 C52 C51 178.1(4)
C50 C51 C52 C47 0.2(6)
C45 N6 C53 C58 -156.8(4)
Y1 N6 C53 C58 6.0(6)
C45 N6 C53 C54 81.4(5)
Y1 N6 C53 C54 -115.9(4)
N6 C53 C54 C55 178.3(3)
C58 C53 C54 C55 57.0(5)
C53 C54 C55 C56 -58.8(5)
C54 C55 C56 C57 56.4(6)
C55 C56 C57 C58 -53.9(6)
N6 C53 C58 C57 178.3(4)
C54 C53 C58 C57 -55.7(5)
C56 C57 C58 C53 55.0(6)
C45 N5 C59 C60 143.1(4)
Y1 N5 C59 C60 -43.6(6)
C45 N5 C59 C64 -91.3(4)
Y1 N5 C59 C64 82.0(6)
N5 C59 C60 C61 -179.6(3)
C64 C59 C60 C61 54.3(4)
C59 C60 C61 C62 -54.0(5)
C60 C61 C62 C63 55.1(5)
C61 C62 C63 C64 -55.9(5)
N5 C59 C64 C63 179.0(4)
C60 C59 C64 C63 -55.5(5)
C62 C63 C64 C59 56.0(5)
C67 O1 C65 C66 177.4(7)
C65 O1 C67 C68 -175.8(6)
